data_7714020
loop_
_publ_author_name
'Ali, Asgar'
'Ahmed, Zubair'
'Rahisuddin, ?'
'Iftikhar, K.'

_publ_section_title
;
 Pure red-light emitting europium based complexes as efficient UV light
 converters: synthesis, crystal structure and photoluminescence
 properties.
;
_journal_name_full 'Dalton transactions (Cambridge, England : 2003)'
_journal_paper_doi 10.1039/d3dt01536j
_journal_year 2023
_chemical_formula_moiety 'C42 H39 Eu F21 N3 O6, C Cl4'
_chemical_formula_sum 'C43 H39 Cl4 Eu F21 N3 O6'
_chemical_formula_weight 1386.53
_chemical_melting_point 456.5(15)
_chemical_name_common 'Europium-benzimidazole pyridine'
_chemical_name_systematic '[Eu(fod)3(py-im)]'
_chemical_properties_physical Hygroscopic
_space_group_crystal_system monoclinic
_space_group_IT_number 14
_space_group_name_Hall '-P 2yn'
_space_group_name_H-M_alt 'P 1 21/n 1'
_atom_sites_solution_hydrogens geom
_atom_sites_solution_primary dual
_audit_creation_date 2023-05-04
_audit_creation_method
;
Olex2 1.5
(compiled 2023.03.06 svn.rbb2c1857 for OlexSys, GUI svn.r6748)
;
_audit_update_record
;
2023-05-08 deposited with the CCDC.	2023-08-23 downloaded from the CCDC.
;
_cell_angle_alpha 90
_cell_angle_beta 91.536(2)
_cell_angle_gamma 90
_cell_formula_units_Z 4
_cell_length_a 13.1318(2)
_cell_length_b 27.1014(4)
_cell_length_c 15.0062(3)
_cell_measurement_reflns_used 31848
_cell_measurement_temperature 100.01(10)
_cell_measurement_theta_max 28.6600
_cell_measurement_theta_min 3.1860
_cell_volume 5338.64(16)
_computing_cell_refinement 'CrysAlisPro 1.171.42.90a (Rigaku OD, 2023)'
_computing_data_collection 'CrysAlisPro 1.171.42.90a (Rigaku OD, 2023)'
_computing_data_reduction 'CrysAlisPro 1.171.42.90a (Rigaku OD, 2023)'
_computing_molecular_graphics 'Olex2 1.5 (Dolomanov et al., 2009)'
_computing_publication_material 'Olex2 1.5 (Dolomanov et al., 2009)'
_computing_structure_refinement 'SHELXL 2018/3 (Sheldrick, 2015)'
_computing_structure_solution 'SHELXT 2018/2 (Sheldrick, 2018)'
_diffrn_ambient_environment N~2~
_diffrn_ambient_temperature 100.01(10)
_diffrn_detector 'Hybrid Pixel Array Detector'
_diffrn_detector_area_resol_mean 10.0000
_diffrn_detector_type HyPix
_diffrn_measured_fraction_theta_full 0.998
_diffrn_measured_fraction_theta_max 0.948
_diffrn_measurement_details
;
List of Runs (angles in degrees, time in seconds):

  # Type    Start    End  Width  t~exp~   \w     \q     \k     \f   Frames
#--------------------------------------------------------------------------
  1  \w    -13.00  70.22   0.38    2.21    --    5.68  67.00  83.00  219
  2  \w    -23.00   4.36   0.38    2.21    --   -5.52 -99.00 150.00   72
  3  \w    -64.00  18.08   0.38    2.21    --    5.68 -38.00 -30.00  216
  4  \w    -67.00  18.12   0.38    2.21    --    5.68 -67.00 -50.00  224
  5  \w    -22.00   8.02   0.38    2.21    --   -5.52 -99.00 -60.00   79
  6  \w    -23.00  14.24   0.38    2.21    --   -5.52 -99.00-180.00   98
;
_diffrn_measurement_device 'four-circle diffractometer'
_diffrn_measurement_device_type 'XtaLAB Synergy, Single source at home/near, HyPix'
_diffrn_measurement_method '\w scans'
_diffrn_orient_matrix_type 'CrysAlisPro convention (1999,Acta A55,543-557)'
_diffrn_orient_matrix_UB_11 -0.0329473000
_diffrn_orient_matrix_UB_12 -0.0191883000
_diffrn_orient_matrix_UB_13 0.0136097000
_diffrn_orient_matrix_UB_21 0.0343237000
_diffrn_orient_matrix_UB_22 -0.0057820000
_diffrn_orient_matrix_UB_23 0.0357983000
_diffrn_orient_matrix_UB_31 -0.0256170000
_diffrn_orient_matrix_UB_32 0.0168499000
_diffrn_orient_matrix_UB_33 0.0276986000
_diffrn_radiation_monochromator mirror
_diffrn_radiation_probe x-ray
_diffrn_radiation_type 'Mo K\a'
_diffrn_radiation_wavelength 0.71073
_diffrn_reflns_av_R_equivalents 0.0354
_diffrn_reflns_av_unetI/netI 0.0310
_diffrn_reflns_Laue_measured_fraction_full 0.998
_diffrn_reflns_Laue_measured_fraction_max 0.948
_diffrn_reflns_limit_h_max 17
_diffrn_reflns_limit_h_min -17
_diffrn_reflns_limit_k_max 32
_diffrn_reflns_limit_k_min -36
_diffrn_reflns_limit_l_max 18
_diffrn_reflns_limit_l_min -18
_diffrn_reflns_number 58918
_diffrn_reflns_point_group_measured_fraction_full 0.998
_diffrn_reflns_point_group_measured_fraction_max 0.948
_diffrn_reflns_theta_full 25.242
_diffrn_reflns_theta_max 28.697
_diffrn_reflns_theta_min 3.104
_diffrn_source 'micro-focus sealed X-ray tube'
_diffrn_source_type 'PhotonJet (Mo) X-ray Source'
_exptl_absorpt_coefficient_mu 1.496
_exptl_absorpt_correction_T_max 1.00000
_exptl_absorpt_correction_T_min 0.81948
_exptl_absorpt_correction_type multi-scan
_exptl_absorpt_process_details
;
CrysAlisPro 1.171.42.90a (Rigaku Oxford Diffraction, 2023)
Empirical absorption correction using spherical harmonics,
implemented in SCALE3 ABSPACK scaling algorithm.
;
_exptl_crystal_density_diffrn 1.725
_exptl_crystal_description block
_exptl_crystal_F_000 2744
_exptl_crystal_preparation Luminescent
_exptl_crystal_recrystallization_method 'Re-crystallisation from solvent: carbon tetrachloride'
_exptl_crystal_size_max 0.18
_exptl_crystal_size_mid 0.14
_exptl_crystal_size_min 0.12
_refine_diff_density_max 0.986
_refine_diff_density_min -0.639
_refine_diff_density_rms 0.089
_refine_ls_extinction_method none
_refine_ls_goodness_of_fit_ref 1.048
_refine_ls_hydrogen_treatment constr
_refine_ls_matrix_type full
_refine_ls_number_parameters 752
_refine_ls_number_reflns 13085
_refine_ls_number_restraints 62
_refine_ls_restrained_S_all 1.082
_refine_ls_R_factor_all 0.0469
_refine_ls_R_factor_gt 0.0340
_refine_ls_shift/su_max 0.003
_refine_ls_shift/su_mean 0.000
_refine_ls_structure_factor_coef Fsqd
_refine_ls_weighting_details 'w=1/[\s^2^(Fo^2^)+(0.0208P)^2^+10.5548P] where P=(Fo^2^+2Fc^2^)/3'
_refine_ls_weighting_scheme calc
_refine_ls_wR_factor_gt 0.0660
_refine_ls_wR_factor_ref 0.0706
_reflns_Friedel_coverage 0.000
_reflns_number_gt 10903
_reflns_number_total 13085
_reflns_threshold_expression 'I > 2\s(I)'
_cod_data_source_file d3dt01536j2.cif
_cod_data_source_block eu-bmp
_cod_depositor_comments
;
The following automatic conversions were performed:

data item '_chemical_melting_point' value '455 - 458' was changed to
'456.5(15)' -- the average value was taken and precision was
estimated.

Automatic conversion script
Id: cif_fix_values 8170 2020-07-09 18:12:32Z antanas 
;
_cod_database_code 7714020
_shelx_shelxl_version_number 2018/3
_chemical_oxdiff_formula 'C43 H39 N2 O6 F21 Cl4 Eu1'
_chemical_oxdiff_usercomment 18-04-2023
_shelx_space_group_comment
;
The symmetry employed for this shelxl refinement is uniquely defined
by the following loop, which should always be used as a source of
symmetry information in preference to the above space-group names.
They are only intended as comments.
;
_shelx_estimated_absorpt_t_max 0.841
_shelx_estimated_absorpt_t_min 0.775
_olex2_refinement_description
;
1. Fixed Uiso
 At 1.2 times of:
  All C(H) groups, All N(H) groups
 At 1.5 times of:
  All C(H,H,H) groups
2. Restrained distances
 Cl1-C43 \\sim Cl1A-C43A
 with sigma of 0.02
 Cl2-C43 \\sim Cl3A-C43A
 with sigma of 0.02
 Cl3-C43 \\sim Cl4A-C43A
 with sigma of 0.02
 Cl4-C43 \\sim Cl2A-C43A
 with sigma of 0.02
 Cl1-Cl2 \\sim Cl1A-Cl3A
 with sigma of 0.04
 Cl1-Cl3 \\sim Cl1A-Cl4A
 with sigma of 0.04
 Cl1-Cl4 \\sim Cl1A-Cl2A
 with sigma of 0.04
 Cl2-Cl3 \\sim Cl3A-Cl4A
 with sigma of 0.04
 Cl2-Cl4 \\sim Cl3A-Cl2A
 with sigma of 0.04
 Cl3-Cl4 \\sim Cl4A-Cl2A
 with sigma of 0.04
3. Uiso/Uaniso restraints and constraints
Uanis(C43) = Uanis(C43A)
4. Rigid body (RIGU) restrains
 Cl1, Cl1A, Cl2, Cl2A, Cl3, Cl3A, Cl4, Cl4A, C43, C43A
 with sigma for 1-2 distances of 0.001 and sigma for 1-3 distances of 0.001
5. Others
 Sof(Cl1A)=Sof(Cl2A)=Sof(Cl3A)=Sof(Cl4A)=Sof(C43A)=1-FVAR(1)
 Sof(Cl1)=Sof(Cl2)=Sof(Cl3)=Sof(Cl4)=Sof(C43)=FVAR(1)
6.a Aromatic/amide H refined with riding coordinates:
 N3(H3), C1(H1), C2(H2), C3(H3A), C4(H4), C8(H8), C9(H9), C10(H10), C11(H11),
 C18(H18), C28(H28), C38(H38)
6.b Idealised Me refined as rotating group:
 C13(H13A,H13B,H13C), C14(H14A,H14B,H14C), C15(H15A,H15B,H15C), C23(H23A,H23B,
 H23C), C24(H24A,H24B,H24C), C25(H25A,H25B,H25C), C33(H33A,H33B,H33C), C34(H34A,
 H34B,H34C), C35(H35A,H35B,H35C)
;
_olex2_submission_special_instructions 'No special instructions were received'
_oxdiff_exptl_absorpt_empirical_details
;
Empirical correction (ABSPACK) includes:
- Absorption correction using spherical harmonics
- Frame scaling
;
_oxdiff_exptl_absorpt_empirical_full_max 1.206
_oxdiff_exptl_absorpt_empirical_full_min 0.732

loop_
_space_group_symop_operation_xyz
'x, y, z'
'-x+1/2, y+1/2, -z+1/2'
'-x, -y, -z'
'x-1/2, -y-1/2, z-1/2'

loop_
_atom_site_label
_atom_site_type_symbol
_atom_site_fract_x
_atom_site_fract_y
_atom_site_fract_z
_atom_site_U_iso_or_equiv
_atom_site_adp_type
_atom_site_occupancy
_atom_site_site_symmetry_order
_atom_site_calc_flag
_atom_site_refinement_flags_posn
_atom_site_refinement_flags_adp
_atom_site_refinement_flags_occupancy
_atom_site_disorder_assembly
_atom_site_disorder_group
Eu1 Eu 0.67111(2) 0.40636(2) 0.65129(2) 0.01348(4) Uani 1 1 d . . . . .
F1 F 1.12008(17) 0.56024(9) 0.86798(19) 0.0648(7) Uani 1 1 d . . . . .
F2 F 1.19622(14) 0.49934(8) 0.81378(16) 0.0500(6) Uani 1 1 d . . . . .
F3 F 1.1262(2) 0.55055(10) 0.72622(18) 0.0791(10) Uani 1 1 d . . . . .
F4 F 0.94086(15) 0.53063(8) 0.8012(2) 0.0662(8) Uani 1 1 d . . . . .
F5 F 1.01589(18) 0.47593(9) 0.88505(14) 0.0563(6) Uani 1 1 d . . . . .
F6 F 0.99761(13) 0.48250(7) 0.65230(12) 0.0368(4) Uani 1 1 d . . . . .
F7 F 1.08040(12) 0.42909(6) 0.73408(13) 0.0325(4) Uani 1 1 d . . . . .
F8 F 0.82087(13) 0.52158(8) 0.97096(13) 0.0381(4) Uani 1 1 d . . . . .
F9 F 0.74919(14) 0.46132(6) 0.90017(12) 0.0340(4) Uani 1 1 d . . . . .
F10 F 0.67454(14) 0.49508(7) 1.01060(11) 0.0326(4) Uani 1 1 d . . . . .
F11 F 0.74000(13) 0.54536(6) 0.80532(11) 0.0269(4) Uani 1 1 d . . . . .
F12 F 0.67982(13) 0.58509(6) 0.91885(11) 0.0300(4) Uani 1 1 d . . . . .
F13 F 0.54324(13) 0.56551(5) 0.78811(11) 0.0249(3) Uani 1 1 d . . . . .
F14 F 0.51169(12) 0.53328(6) 0.91724(10) 0.0223(3) Uani 1 1 d . . . . .
F15 F 0.53228(13) 0.24457(6) 0.57042(13) 0.0313(4) Uani 1 1 d . . . . .
F16 F 0.66102(16) 0.21041(6) 0.50661(12) 0.0380(5) Uani 1 1 d . . . . .
F17 F 0.64055(16) 0.23461(6) 0.73407(12) 0.0392(5) Uani 1 1 d . . . . .
F18 F 0.75475(13) 0.19346(7) 0.66257(15) 0.0431(5) Uani 1 1 d . . . . .
F19 F 0.62669(16) 0.13503(7) 0.74443(13) 0.0407(5) Uani 1 1 d . . . . .
F20 F 0.60062(15) 0.13014(6) 0.60240(13) 0.0374(4) Uani 1 1 d . . . . .
F21 F 0.49565(14) 0.16955(7) 0.68326(14) 0.0409(5) Uani 1 1 d . . . . .
O1 O 0.51817(14) 0.38249(6) 0.72906(12) 0.0186(4) Uani 1 1 d . . . . .
O2 O 0.59662(13) 0.47758(6) 0.72043(12) 0.0165(4) Uani 1 1 d . . . . .
O3 O 0.73189(14) 0.36699(7) 0.78160(12) 0.0207(4) Uani 1 1 d . . . . .
O4 O 0.82100(13) 0.44815(6) 0.70246(12) 0.0182(4) Uani 1 1 d . . . . .
O5 O 0.80507(14) 0.37573(7) 0.56714(13) 0.0219(4) Uani 1 1 d . . . . .
O6 O 0.63892(14) 0.32222(6) 0.61613(13) 0.0201(4) Uani 1 1 d . . . . .
N1 N 0.70040(16) 0.47466(8) 0.52869(15) 0.0174(4) Uani 1 1 d . . . . .
N2 N 0.54001(15) 0.41085(7) 0.52499(14) 0.0153(4) Uani 1 1 d . . . . .
N3 N 0.46765(16) 0.44431(8) 0.40294(14) 0.0174(4) Uani 1 1 d . . . . .
H3 H 0.457996 0.464370 0.357383 0.021 Uiso 1 1 calc R U . . .
C1 C 0.7829(2) 0.50373(10) 0.52926(19) 0.0207(5) Uani 1 1 d . . . . .
H1 H 0.831640 0.500363 0.576812 0.025 Uiso 1 1 calc R U . . .
C2 C 0.8005(2) 0.53850(10) 0.46368(19) 0.0234(6) Uani 1 1 d . . . . .
H2 H 0.860188 0.558322 0.466215 0.028 Uiso 1 1 calc R U . . .
C3 C 0.7298(2) 0.54381(10) 0.39470(19) 0.0248(6) Uani 1 1 d . . . . .
H3A H 0.739828 0.567598 0.349269 0.030 Uiso 1 1 calc R U . . .
C4 C 0.6439(2) 0.51399(10) 0.39245(18) 0.0201(5) Uani 1 1 d . . . . .
H4 H 0.594061 0.516972 0.345731 0.024 Uiso 1 1 calc R U . . .
C5 C 0.63268(19) 0.47971(9) 0.46010(17) 0.0163(5) Uani 1 1 d . . . . .
C6 C 0.54632(19) 0.44556(9) 0.46300(17) 0.0156(5) Uani 1 1 d . . . . .
C7 C 0.40507(19) 0.40549(9) 0.42660(17) 0.0176(5) Uani 1 1 d . . . . .
C8 C 0.3160(2) 0.38667(10) 0.38798(19) 0.0218(5) Uani 1 1 d . . . . .
H8 H 0.286510 0.400332 0.335023 0.026 Uiso 1 1 calc R U . . .
C9 C 0.2729(2) 0.34721(10) 0.43041(19) 0.0230(6) Uani 1 1 d . . . . .
H9 H 0.211698 0.333304 0.406364 0.028 Uiso 1 1 calc R U . . .
C10 C 0.3170(2) 0.32698(10) 0.50835(18) 0.0210(5) Uani 1 1 d . . . . .
H10 H 0.284167 0.300032 0.536102 0.025 Uiso 1 1 calc R U . . .
C11 C 0.4066(2) 0.34496(9) 0.54601(18) 0.0181(5) Uani 1 1 d . . . . .
H11 H 0.436432 0.330764 0.598366 0.022 Uiso 1 1 calc R U . . .
C12 C 0.45120(19) 0.38505(9) 0.50342(17) 0.0163(5) Uani 1 1 d . . . . .
C13 C 0.9590(4) 0.29667(18) 0.4272(4) 0.0829(19) Uani 1 1 d . . . . .
H13A H 0.904090 0.297481 0.381725 0.124 Uiso 1 1 calc R U . . .
H13B H 0.958753 0.264697 0.457713 0.124 Uiso 1 1 calc R U . . .
H13C H 1.024626 0.301432 0.398835 0.124 Uiso 1 1 calc R U . . .
C14 C 0.9575(3) 0.38694(15) 0.4489(3) 0.0569(12) Uani 1 1 d . . . . .
H14A H 0.951588 0.413414 0.492989 0.085 Uiso 1 1 calc R U . . .
H14B H 0.905128 0.391241 0.401801 0.085 Uiso 1 1 calc R U . . .
H14C H 1.025060 0.388125 0.422906 0.085 Uiso 1 1 calc R U . . .
C15 C 1.0207(3) 0.3336(2) 0.5712(3) 0.0669(14) Uani 1 1 d . . . . .
H15A H 1.089612 0.336601 0.548253 0.100 Uiso 1 1 calc R U . . .
H15B H 1.013603 0.301624 0.600893 0.100 Uiso 1 1 calc R U . . .
H15C H 1.008941 0.360172 0.614043 0.100 Uiso 1 1 calc R U . . .
C16 C 0.9429(2) 0.33738(10) 0.4941(2) 0.0277(6) Uani 1 1 d . . . . .
C17 C 0.8378(2) 0.33573(10) 0.53567(19) 0.0230(6) Uani 1 1 d . . . . .
C18 C 0.7824(2) 0.29110(10) 0.5403(2) 0.0277(6) Uani 1 1 d . . . . .
H18 H 0.810786 0.261942 0.516081 0.033 Uiso 1 1 calc R U . . .
C19 C 0.6884(2) 0.28861(9) 0.57875(18) 0.0200(5) Uani 1 1 d . . . . .
C20 C 0.6340(2) 0.23794(10) 0.57747(19) 0.0222(6) Uani 1 1 d . . . . .
C21 C 0.6561(2) 0.20689(10) 0.6616(2) 0.0243(6) Uani 1 1 d . . . . .
C22 C 0.5930(2) 0.15933(10) 0.6725(2) 0.0275(6) Uani 1 1 d . . . . .
C23 C 0.8841(3) 0.34351(13) 0.9740(2) 0.0367(8) Uani 1 1 d . . . . .
H23A H 0.954146 0.351909 0.958782 0.055 Uiso 1 1 calc R U . . .
H23B H 0.885253 0.319177 1.022332 0.055 Uiso 1 1 calc R U . . .
H23C H 0.848710 0.373315 0.993344 0.055 Uiso 1 1 calc R U . . .
C24 C 0.7236(2) 0.30399(11) 0.9186(2) 0.0297(7) Uani 1 1 d . . . . .
H24A H 0.685280 0.331617 0.943317 0.045 Uiso 1 1 calc R U . . .
H24B H 0.731164 0.277956 0.963630 0.045 Uiso 1 1 calc R U . . .
H24C H 0.686750 0.290928 0.866075 0.045 Uiso 1 1 calc R U . . .
C25 C 0.8896(3) 0.27872(11) 0.8540(2) 0.0364(7) Uani 1 1 d . . . . .
H25A H 0.853686 0.265450 0.801170 0.055 Uiso 1 1 calc R U . . .
H25B H 0.897181 0.252758 0.899144 0.055 Uiso 1 1 calc R U . . .
H25C H 0.957113 0.290475 0.837427 0.055 Uiso 1 1 calc R U . . .
C26 C 0.8283(2) 0.32182(10) 0.89200(19) 0.0231(6) Uani 1 1 d . . . . .
C27 C 0.8177(2) 0.36075(10) 0.81872(19) 0.0213(5) Uani 1 1 d . . . . .
C28 C 0.9050(2) 0.38840(10) 0.7951(2) 0.0237(6) Uani 1 1 d . . . . .
H28 H 0.970048 0.377926 0.816882 0.028 Uiso 1 1 calc R U . . .
C29 C 0.8988(2) 0.42973(10) 0.74206(18) 0.0192(5) Uani 1 1 d . . . . .
C30 C 0.9982(2) 0.45939(10) 0.73161(19) 0.0225(6) Uani 1 1 d . . . . .
C31 C 1.0166(2) 0.49822(12) 0.8050(2) 0.0318(7) Uani 1 1 d . . . . .
C32 C 1.1168(2) 0.52808(11) 0.8014(2) 0.0323(7) Uani 1 1 d . . . . .
C33 C 0.3017(2) 0.38924(12) 0.8549(2) 0.0303(7) Uani 1 1 d . . . . .
H33A H 0.312511 0.419459 0.889735 0.046 Uiso 1 1 calc R U . . .
H33B H 0.253314 0.367868 0.885157 0.046 Uiso 1 1 calc R U . . .
H33C H 0.274224 0.397742 0.795494 0.046 Uiso 1 1 calc R U . . .
C34 C 0.3871(3) 0.31510(11) 0.7919(2) 0.0347(7) Uani 1 1 d . . . . .
H34A H 0.354328 0.323303 0.734337 0.052 Uiso 1 1 calc R U . . .
H34B H 0.343491 0.292456 0.824524 0.052 Uiso 1 1 calc R U . . .
H34C H 0.452995 0.299312 0.781885 0.052 Uiso 1 1 calc R U . . .
C35 C 0.4463(2) 0.34891(10) 0.93901(19) 0.0252(6) Uani 1 1 d . . . . .
H35A H 0.508821 0.329546 0.933439 0.038 Uiso 1 1 calc R U . . .
H35B H 0.395852 0.329526 0.970880 0.038 Uiso 1 1 calc R U . . .
H35C H 0.461504 0.379282 0.972221 0.038 Uiso 1 1 calc R U . . .
C36 C 0.4036(2) 0.36202(10) 0.84595(18) 0.0212(5) Uani 1 1 d . . . . .
C37 C 0.4798(2) 0.39590(9) 0.79994(17) 0.0182(5) Uani 1 1 d . . . . .
C38 C 0.5029(2) 0.44303(10) 0.84029(18) 0.0203(5) Uani 1 1 d . . . . .
H38 H 0.479997 0.449383 0.898699 0.024 Uiso 1 1 calc R U . . .
C39 C 0.55637(19) 0.47888(9) 0.79797(17) 0.0164(5) Uani 1 1 d . . . . .
C40 C 0.5714(2) 0.52862(9) 0.84519(17) 0.0189(5) Uani 1 1 d . . . . .
C41 C 0.6810(2) 0.54093(10) 0.87682(18) 0.0223(6) Uani 1 1 d . . . . .
C42 C 0.7322(2) 0.50369(11) 0.94101(19) 0.0254(6) Uani 1 1 d . . . . .
Cl1 Cl 1.0009(6) 0.1843(3) 0.6824(6) 0.0589(14) Uani 0.441(16) 1 d D . P A 1
Cl1A Cl 1.0004(5) 0.1871(3) 0.7035(7) 0.090(2) Uani 0.559(16) 1 d D . P A 2
Cl2 Cl 1.1690(4) 0.1265(2) 0.6570(4) 0.0636(15) Uani 0.441(16) 1 d D . P A 1
Cl2A Cl 1.1858(7) 0.1343(3) 0.6787(7) 0.144(3) Uani 0.559(16) 1 d D . P A 2
Cl3 Cl 1.1141(8) 0.1689(3) 0.8405(5) 0.106(2) Uani 0.441(16) 1 d D . P A 1
Cl3A Cl 1.1345(7) 0.1525(4) 0.8412(4) 0.134(3) Uani 0.559(16) 1 d D . P A 2
Cl4 Cl 1.1783(7) 0.2364(3) 0.7281(9) 0.109(3) Uani 0.441(16) 1 d D . P A 1
Cl4A Cl 1.2064(8) 0.2261(3) 0.7099(6) 0.132(3) Uani 0.559(16) 1 d D . P A 2
C43 C 1.1261(11) 0.1765(7) 0.7223(14) 0.053(2) Uani 0.441(16) 1 d D . P A 1
C43A C 1.1225(8) 0.1781(6) 0.7382(11) 0.053(2) Uani 0.559(16) 1 d D . P A 2

loop_
_atom_site_aniso_label
_atom_site_aniso_U_11
_atom_site_aniso_U_22
_atom_site_aniso_U_33
_atom_site_aniso_U_23
_atom_site_aniso_U_13
_atom_site_aniso_U_12
Eu1 0.01290(6) 0.01254(6) 0.01486(6) -0.00017(5) -0.00210(4) 0.00044(5)
F1 0.0438(13) 0.0558(14) 0.095(2) -0.0445(13) 0.0059(13) -0.0183(11)
F2 0.0236(10) 0.0471(12) 0.0784(16) -0.0102(11) -0.0147(10) -0.0053(8)
F3 0.0858(19) 0.0776(18) 0.0716(18) 0.0440(14) -0.0392(15) -0.0571(15)
F4 0.0251(11) 0.0459(13) 0.127(2) -0.0458(14) -0.0037(12) 0.0061(9)
F5 0.0644(15) 0.0740(16) 0.0306(12) -0.0110(10) 0.0054(10) -0.0385(12)
F6 0.0235(9) 0.0544(12) 0.0325(10) 0.0131(8) -0.0010(8) -0.0114(8)
F7 0.0149(8) 0.0292(9) 0.0533(12) -0.0050(8) 0.0025(8) 0.0030(7)
F8 0.0232(9) 0.0578(12) 0.0331(11) -0.0032(9) -0.0055(8) -0.0066(8)
F9 0.0382(10) 0.0319(9) 0.0316(10) -0.0051(7) -0.0052(8) 0.0123(8)
F10 0.0301(10) 0.0461(11) 0.0219(9) 0.0064(7) 0.0034(7) 0.0020(8)
F11 0.0260(9) 0.0343(9) 0.0207(9) -0.0016(7) 0.0075(7) -0.0079(7)
F12 0.0354(10) 0.0243(9) 0.0304(9) -0.0097(7) 0.0027(8) -0.0076(7)
F13 0.0350(9) 0.0177(8) 0.0220(8) 0.0009(6) 0.0007(7) 0.0058(6)
F14 0.0227(8) 0.0247(8) 0.0199(8) -0.0045(6) 0.0068(6) -0.0005(6)
F15 0.0241(9) 0.0209(8) 0.0478(11) 0.0050(7) -0.0162(8) -0.0036(6)
F16 0.0597(13) 0.0230(9) 0.0317(10) -0.0114(7) 0.0092(9) -0.0127(8)
F17 0.0630(13) 0.0282(9) 0.0260(10) -0.0028(7) -0.0071(9) -0.0088(9)
F18 0.0214(9) 0.0302(10) 0.0769(15) 0.0097(9) -0.0142(9) 0.0000(7)
F19 0.0518(12) 0.0287(10) 0.0406(11) 0.0137(8) -0.0186(9) -0.0079(8)
F20 0.0527(12) 0.0200(9) 0.0391(11) -0.0023(7) -0.0069(9) -0.0087(8)
F21 0.0282(10) 0.0432(11) 0.0511(13) 0.0147(9) -0.0001(9) -0.0057(8)
O1 0.0190(9) 0.0196(9) 0.0172(10) -0.0008(7) 0.0007(7) -0.0012(7)
O2 0.0180(9) 0.0170(9) 0.0147(9) -0.0001(7) 0.0012(7) 0.0018(7)
O3 0.0184(9) 0.0224(9) 0.0210(10) 0.0034(7) -0.0061(8) -0.0005(7)
O4 0.0149(9) 0.0191(9) 0.0202(10) -0.0006(7) -0.0037(7) -0.0002(7)
O5 0.0220(10) 0.0168(9) 0.0272(11) -0.0030(7) 0.0054(8) 0.0003(7)
O6 0.0174(9) 0.0161(9) 0.0268(10) -0.0030(7) -0.0009(8) -0.0018(7)
N1 0.0142(10) 0.0179(10) 0.0199(11) 0.0007(8) -0.0009(9) -0.0005(8)
N2 0.0146(10) 0.0149(10) 0.0164(10) -0.0001(8) 0.0002(8) -0.0007(8)
N3 0.0182(11) 0.0190(11) 0.0147(11) 0.0022(8) -0.0018(9) -0.0007(8)
C1 0.0177(13) 0.0205(13) 0.0239(15) 0.0018(10) -0.0011(11) -0.0007(10)
C2 0.0187(13) 0.0239(14) 0.0279(15) 0.0019(11) 0.0043(11) -0.0057(10)
C3 0.0255(15) 0.0261(14) 0.0231(15) 0.0056(11) 0.0070(12) -0.0021(11)
C4 0.0203(13) 0.0243(13) 0.0156(13) 0.0021(10) 0.0005(10) 0.0012(10)
C5 0.0169(12) 0.0157(12) 0.0164(13) -0.0024(9) 0.0024(10) 0.0025(9)
C6 0.0146(12) 0.0151(11) 0.0170(13) -0.0022(9) 0.0005(10) 0.0023(9)
C7 0.0174(12) 0.0179(12) 0.0175(12) -0.0014(10) 0.0007(10) 0.0006(10)
C8 0.0195(13) 0.0252(13) 0.0203(14) -0.0005(10) -0.0046(11) 0.0000(10)
C9 0.0185(13) 0.0257(14) 0.0244(15) -0.0037(11) -0.0045(11) -0.0031(10)
C10 0.0208(13) 0.0196(13) 0.0226(14) -0.0015(10) -0.0007(11) -0.0026(10)
C11 0.0188(13) 0.0179(12) 0.0174(13) -0.0008(9) -0.0007(10) -0.0002(9)
C12 0.0148(12) 0.0167(12) 0.0174(13) -0.0021(9) -0.0008(10) 0.0008(9)
C13 0.066(3) 0.073(3) 0.112(4) -0.065(3) 0.064(3) -0.037(2)
C14 0.040(2) 0.051(2) 0.081(3) 0.022(2) 0.031(2) 0.0034(17)
C15 0.0249(19) 0.121(4) 0.055(3) 0.018(3) 0.0065(18) 0.011(2)
C16 0.0272(15) 0.0231(14) 0.0334(17) -0.0074(12) 0.0100(13) -0.0002(11)
C17 0.0271(15) 0.0191(13) 0.0229(15) -0.0026(10) 0.0019(12) 0.0002(11)
C18 0.0310(16) 0.0169(13) 0.0356(17) -0.0070(11) 0.0084(13) 0.0003(11)
C19 0.0238(14) 0.0142(12) 0.0218(14) -0.0009(9) -0.0045(11) -0.0006(10)
C20 0.0241(14) 0.0192(13) 0.0232(15) -0.0032(10) -0.0018(11) -0.0015(10)
C21 0.0222(14) 0.0203(13) 0.0302(16) -0.0022(11) -0.0070(12) -0.0014(10)
C22 0.0294(16) 0.0230(14) 0.0295(16) 0.0033(11) -0.0097(13) -0.0025(11)
C23 0.0404(19) 0.0433(19) 0.0255(17) 0.0059(13) -0.0149(14) 0.0006(15)
C24 0.0298(16) 0.0317(16) 0.0273(16) 0.0110(12) -0.0022(13) 0.0015(12)
C25 0.0389(18) 0.0251(15) 0.046(2) 0.0075(13) 0.0058(15) 0.0057(13)
C26 0.0263(14) 0.0204(13) 0.0223(15) 0.0046(10) -0.0059(11) 0.0022(10)
C27 0.0233(14) 0.0184(12) 0.0221(14) -0.0020(10) -0.0032(11) 0.0028(10)
C28 0.0176(13) 0.0232(13) 0.0299(16) 0.0017(11) -0.0054(12) 0.0029(10)
C29 0.0155(12) 0.0216(13) 0.0205(14) -0.0042(10) -0.0009(10) -0.0006(10)
C30 0.0145(13) 0.0245(14) 0.0282(15) -0.0020(11) -0.0019(11) 0.0021(10)
C31 0.0203(15) 0.0326(16) 0.0426(19) -0.0108(14) 0.0017(13) -0.0021(12)
C32 0.0270(16) 0.0275(15) 0.0423(19) -0.0048(13) -0.0041(14) -0.0060(12)
C33 0.0215(14) 0.0385(17) 0.0311(17) 0.0101(13) 0.0022(13) -0.0022(12)
C34 0.046(2) 0.0265(15) 0.0320(18) -0.0028(12) 0.0081(15) -0.0165(13)
C35 0.0265(15) 0.0250(14) 0.0242(15) 0.0053(11) 0.0027(12) -0.0001(11)
C36 0.0216(13) 0.0217(13) 0.0204(14) 0.0024(10) 0.0030(11) -0.0041(10)
C37 0.0170(12) 0.0200(13) 0.0174(13) 0.0029(9) -0.0008(10) 0.0000(9)
C38 0.0223(14) 0.0213(13) 0.0175(13) -0.0004(10) 0.0046(11) -0.0011(10)
C39 0.0164(12) 0.0168(12) 0.0159(13) -0.0007(9) -0.0011(10) 0.0034(9)
C40 0.0223(13) 0.0187(12) 0.0157(13) -0.0001(9) 0.0022(10) 0.0005(10)
C41 0.0257(14) 0.0227(13) 0.0187(14) -0.0048(10) 0.0045(11) -0.0057(11)
C42 0.0230(14) 0.0335(15) 0.0198(15) -0.0056(11) -0.0001(11) -0.0006(11)
Cl1 0.054(2) 0.033(2) 0.087(3) -0.007(2) -0.029(2) -0.0034(15)
Cl1A 0.054(2) 0.060(2) 0.155(5) -0.047(3) 0.005(2) 0.0106(16)
Cl2 0.0397(17) 0.075(2) 0.077(3) 0.0098(16) 0.0246(15) 0.0004(16)
Cl2A 0.102(4) 0.155(4) 0.178(5) 0.004(4) 0.049(4) 0.072(3)
Cl3 0.187(5) 0.089(4) 0.042(2) 0.0225(19) -0.007(2) -0.025(4)
Cl3A 0.179(5) 0.148(5) 0.073(2) 0.051(3) -0.037(3) -0.121(4)
Cl4 0.076(3) 0.084(3) 0.165(8) 0.059(3) -0.043(4) -0.061(2)
Cl4A 0.138(6) 0.158(4) 0.098(3) 0.028(3) -0.013(4) -0.117(4)
C43 0.040(2) 0.067(3) 0.053(5) 0.015(3) -0.001(2) -0.0222(19)
C43A 0.040(2) 0.067(3) 0.053(5) 0.015(3) -0.001(2) -0.0222(19)

loop_
_atom_type_symbol
_atom_type_description
_atom_type_scat_dispersion_real
_atom_type_scat_dispersion_imag
_atom_type_scat_source
C C 0.0033 0.0016 'International Tables Vol C Tables 4.2.6.8 and 6.1.1.4'
H H 0.0000 0.0000 'International Tables Vol C Tables 4.2.6.8 and 6.1.1.4'
Cl Cl 0.1484 0.1585 'International Tables Vol C Tables 4.2.6.8 and 6.1.1.4'
Eu Eu -0.1578 3.6682 'International Tables Vol C Tables 4.2.6.8 and 6.1.1.4'
F F 0.0171 0.0103 'International Tables Vol C Tables 4.2.6.8 and 6.1.1.4'
N N 0.0061 0.0033 'International Tables Vol C Tables 4.2.6.8 and 6.1.1.4'
O O 0.0106 0.0060 'International Tables Vol C Tables 4.2.6.8 and 6.1.1.4'

loop_
_geom_angle_atom_site_label_1
_geom_angle_atom_site_label_2
_geom_angle_atom_site_label_3
_geom_angle
_geom_angle_site_symmetry_1
_geom_angle_site_symmetry_3
_geom_angle_publ_flag
O1 Eu1 N1 130.99(6) . . ?
O1 Eu1 N2 79.54(6) . . ?
O2 Eu1 O1 69.97(6) . . ?
O2 Eu1 N1 78.89(6) . . ?
O2 Eu1 N2 90.46(6) . . ?
O3 Eu1 O1 75.33(6) . . ?
O3 Eu1 O2 97.94(6) . . ?
O3 Eu1 O4 71.82(6) . . ?
O3 Eu1 O6 78.66(6) . . ?
O3 Eu1 N1 147.62(6) . . ?
O3 Eu1 N2 148.78(6) . . ?
O4 Eu1 O1 131.06(6) . . ?
O4 Eu1 O2 79.74(6) . . ?
O4 Eu1 N1 75.94(6) . . ?
O4 Eu1 N2 139.40(6) . . ?
O5 Eu1 O1 143.49(6) . . ?
O5 Eu1 O2 146.52(6) . . ?
O5 Eu1 O3 92.55(7) . . ?
O5 Eu1 O4 73.52(6) . . ?
O5 Eu1 O6 70.86(6) . . ?
O5 Eu1 N1 75.40(7) . . ?
O5 Eu1 N2 96.83(7) . . ?
O6 Eu1 O1 73.00(6) . . ?
O6 Eu1 O2 142.38(6) . . ?
O6 Eu1 O4 131.98(6) . . ?
O6 Eu1 N1 123.06(7) . . ?
O6 Eu1 N2 76.48(6) . . ?
N2 Eu1 N1 63.50(7) . . ?
C37 O1 Eu1 133.63(17) . . ?
C39 O2 Eu1 126.16(15) . . ?
C27 O3 Eu1 135.39(18) . . ?
C29 O4 Eu1 127.71(16) . . ?
C17 O5 Eu1 140.67(18) . . ?
C19 O6 Eu1 134.59(17) . . ?
C1 N1 Eu1 122.67(17) . . ?
C1 N1 C5 117.5(2) . . ?
C5 N1 Eu1 119.76(16) . . ?
C6 N2 Eu1 120.35(16) . . ?
C6 N2 C12 105.1(2) . . ?
C12 N2 Eu1 134.44(16) . . ?
C6 N3 H3 126.4 . . ?
C6 N3 C7 107.2(2) . . ?
C7 N3 H3 126.4 . . ?
N1 C1 H1 118.5 . . ?
N1 C1 C2 123.1(3) . . ?
C2 C1 H1 118.5 . . ?
C1 C2 H2 120.6 . . ?
C3 C2 C1 118.8(3) . . ?
C3 C2 H2 120.6 . . ?
C2 C3 H3A 120.4 . . ?
C2 C3 C4 119.2(3) . . ?
C4 C3 H3A 120.4 . . ?
C3 C4 H4 120.8 . . ?
C5 C4 C3 118.4(3) . . ?
C5 C4 H4 120.8 . . ?
N1 C5 C4 123.0(2) . . ?
N1 C5 C6 114.1(2) . . ?
C4 C5 C6 122.9(2) . . ?
N2 C6 N3 112.8(2) . . ?
N2 C6 C5 122.1(2) . . ?
N3 C6 C5 125.0(2) . . ?
N3 C7 C8 132.1(2) . . ?
N3 C7 C12 105.3(2) . . ?
C8 C7 C12 122.6(2) . . ?
C7 C8 H8 121.8 . . ?
C9 C8 C7 116.5(3) . . ?
C9 C8 H8 121.8 . . ?
C8 C9 H9 119.2 . . ?
C8 C9 C10 121.6(3) . . ?
C10 C9 H9 119.2 . . ?
C9 C10 H10 118.9 . . ?
C11 C10 C9 122.1(3) . . ?
C11 C10 H10 118.9 . . ?
C10 C11 H11 121.6 . . ?
C10 C11 C12 116.8(2) . . ?
C12 C11 H11 121.6 . . ?
N2 C12 C7 109.5(2) . . ?
N2 C12 C11 130.1(2) . . ?
C11 C12 C7 120.4(2) . . ?
H13A C13 H13B 109.5 . . ?
H13A C13 H13C 109.5 . . ?
H13B C13 H13C 109.5 . . ?
C16 C13 H13A 109.5 . . ?
C16 C13 H13B 109.5 . . ?
C16 C13 H13C 109.5 . . ?
H14A C14 H14B 109.5 . . ?
H14A C14 H14C 109.5 . . ?
H14B C14 H14C 109.5 . . ?
C16 C14 H14A 109.5 . . ?
C16 C14 H14B 109.5 . . ?
C16 C14 H14C 109.5 . . ?
H15A C15 H15B 109.5 . . ?
H15A C15 H15C 109.5 . . ?
H15B C15 H15C 109.5 . . ?
C16 C15 H15A 109.5 . . ?
C16 C15 H15B 109.5 . . ?
C16 C15 H15C 109.5 . . ?
C13 C16 C14 109.1(3) . . ?
C13 C16 C15 110.6(4) . . ?
C13 C16 C17 113.2(3) . . ?
C14 C16 C15 107.9(3) . . ?
C14 C16 C17 109.5(3) . . ?
C15 C16 C17 106.4(3) . . ?
O5 C17 C16 116.6(2) . . ?
O5 C17 C18 122.3(3) . . ?
C18 C17 C16 121.1(2) . . ?
C17 C18 H18 119.0 . . ?
C19 C18 C17 122.0(2) . . ?
C19 C18 H18 119.0 . . ?
O6 C19 C18 129.1(2) . . ?
O6 C19 C20 113.8(2) . . ?
C18 C19 C20 117.2(2) . . ?
F15 C20 F16 107.0(2) . . ?
F15 C20 C19 109.8(2) . . ?
F15 C20 C21 107.6(2) . . ?
F16 C20 C19 111.6(2) . . ?
F16 C20 C21 107.2(2) . . ?
C21 C20 C19 113.4(2) . . ?
F17 C21 F18 108.1(2) . . ?
F17 C21 C20 109.2(2) . . ?
F17 C21 C22 106.8(2) . . ?
F18 C21 C20 108.5(2) . . ?
F18 C21 C22 107.0(2) . . ?
C20 C21 C22 117.0(2) . . ?
F19 C22 C21 109.3(2) . . ?
F20 C22 F19 108.6(2) . . ?
F20 C22 F21 108.5(2) . . ?
F20 C22 C21 111.3(3) . . ?
F21 C22 F19 107.8(3) . . ?
F21 C22 C21 111.2(2) . . ?
H23A C23 H23B 109.5 . . ?
H23A C23 H23C 109.5 . . ?
H23B C23 H23C 109.5 . . ?
C26 C23 H23A 109.5 . . ?
C26 C23 H23B 109.5 . . ?
C26 C23 H23C 109.5 . . ?
H24A C24 H24B 109.5 . . ?
H24A C24 H24C 109.5 . . ?
H24B C24 H24C 109.5 . . ?
C26 C24 H24A 109.5 . . ?
C26 C24 H24B 109.5 . . ?
C26 C24 H24C 109.5 . . ?
H25A C25 H25B 109.5 . . ?
H25A C25 H25C 109.5 . . ?
H25B C25 H25C 109.5 . . ?
C26 C25 H25A 109.5 . . ?
C26 C25 H25B 109.5 . . ?
C26 C25 H25C 109.5 . . ?
C23 C26 C25 110.2(3) . . ?
C24 C26 C23 109.1(3) . . ?
C24 C26 C25 110.0(2) . . ?
C24 C26 C27 110.0(2) . . ?
C27 C26 C23 110.2(2) . . ?
C27 C26 C25 107.2(2) . . ?
O3 C27 C26 118.4(2) . . ?
O3 C27 C28 122.6(3) . . ?
C28 C27 C26 119.0(2) . . ?
C27 C28 H28 118.7 . . ?
C29 C28 C27 122.5(2) . . ?
C29 C28 H28 118.7 . . ?
O4 C29 C28 128.7(2) . . ?
O4 C29 C30 114.8(2) . . ?
C28 C29 C30 116.5(2) . . ?
F6 C30 F7 106.9(2) . . ?
F6 C30 C29 110.4(2) . . ?
F6 C30 C31 108.2(2) . . ?
F7 C30 C29 110.9(2) . . ?
F7 C30 C31 106.5(2) . . ?
C31 C30 C29 113.7(2) . . ?
F4 C31 F5 108.1(3) . . ?
F4 C31 C30 108.6(3) . . ?
F4 C31 C32 106.8(3) . . ?
F5 C31 C30 109.1(3) . . ?
F5 C31 C32 107.0(3) . . ?
C30 C31 C32 116.9(3) . . ?
F1 C32 C31 109.2(3) . . ?
F2 C32 F1 105.9(3) . . ?
F2 C32 C31 111.0(3) . . ?
F3 C32 F1 110.3(3) . . ?
F3 C32 F2 108.0(3) . . ?
F3 C32 C31 112.2(3) . . ?
H33A C33 H33B 109.5 . . ?
H33A C33 H33C 109.5 . . ?
H33B C33 H33C 109.5 . . ?
C36 C33 H33A 109.5 . . ?
C36 C33 H33B 109.5 . . ?
C36 C33 H33C 109.5 . . ?
H34A C34 H34B 109.5 . . ?
H34A C34 H34C 109.5 . . ?
H34B C34 H34C 109.5 . . ?
C36 C34 H34A 109.5 . . ?
C36 C34 H34B 109.5 . . ?
C36 C34 H34C 109.5 . . ?
H35A C35 H35B 109.5 . . ?
H35A C35 H35C 109.5 . . ?
H35B C35 H35C 109.5 . . ?
C36 C35 H35A 109.5 . . ?
C36 C35 H35B 109.5 . . ?
C36 C35 H35C 109.5 . . ?
C34 C36 C33 109.7(3) . . ?
C34 C36 C35 109.6(2) . . ?
C34 C36 C37 110.2(2) . . ?
C35 C36 C33 109.3(2) . . ?
C35 C36 C37 108.7(2) . . ?
C37 C36 C33 109.4(2) . . ?
O1 C37 C36 119.6(2) . . ?
O1 C37 C38 122.2(2) . . ?
C38 C37 C36 118.2(2) . . ?
C37 C38 H38 118.7 . . ?
C39 C38 C37 122.7(2) . . ?
C39 C38 H38 118.7 . . ?
O2 C39 C38 128.9(2) . . ?
O2 C39 C40 112.9(2) . . ?
C38 C39 C40 118.2(2) . . ?
F13 C40 C39 109.0(2) . . ?
F13 C40 C41 105.7(2) . . ?
F14 C40 F13 106.3(2) . . ?
F14 C40 C39 112.3(2) . . ?
F14 C40 C41 106.8(2) . . ?
C39 C40 C41 116.1(2) . . ?
F11 C41 F12 107.9(2) . . ?
F11 C41 C40 109.1(2) . . ?
F11 C41 C42 107.8(2) . . ?
F12 C41 C40 108.3(2) . . ?
F12 C41 C42 107.4(2) . . ?
C42 C41 C40 116.1(2) . . ?
F8 C42 C41 109.7(2) . . ?
F9 C42 F8 108.4(2) . . ?
F9 C42 F10 108.6(2) . . ?
F9 C42 C41 110.9(2) . . ?
F10 C42 F8 108.1(2) . . ?
F10 C42 C41 111.1(2) . . ?
Cl1 C43 Cl2 102.3(9) . . ?
Cl1 C43 Cl3 104.2(10) . . ?
Cl1 C43 Cl4 105.4(9) . . ?
Cl2 C43 Cl3 119.7(11) . . ?
Cl4 C43 Cl2 127.0(13) . . ?
Cl4 C43 Cl3 95.8(10) . . ?
Cl1A C43A Cl2A 114.1(9) . . ?
Cl1A C43A Cl3A 113.8(9) . . ?
Cl1A C43A Cl4A 114.5(9) . . ?
Cl2A C43A Cl4A 94.0(10) . . ?
Cl3A C43A Cl2A 99.0(10) . . ?
Cl3A C43A Cl4A 118.5(8) . . ?

loop_
_geom_bond_atom_site_label_1
_geom_bond_atom_site_label_2
_geom_bond_distance
_geom_bond_site_symmetry_2
_geom_bond_publ_flag
Eu1 O1 2.4371(18) . ?
Eu1 O2 2.4110(17) . ?
Eu1 O3 2.3485(18) . ?
Eu1 O4 2.3802(18) . ?
Eu1 O5 2.3447(18) . ?
Eu1 O6 2.3760(17) . ?
Eu1 N1 2.645(2) . ?
Eu1 N2 2.529(2) . ?
F1 C32 1.325(4) . ?
F2 C32 1.311(4) . ?
F3 C32 1.291(4) . ?
F4 C31 1.327(4) . ?
F5 C31 1.346(4) . ?
F6 C30 1.345(3) . ?
F7 C30 1.357(3) . ?
F8 C42 1.329(3) . ?
F9 C42 1.323(3) . ?
F10 C42 1.327(3) . ?
F11 C41 1.346(3) . ?
F12 C41 1.353(3) . ?
F13 C40 1.361(3) . ?
F14 C40 1.358(3) . ?
F15 C20 1.348(3) . ?
F16 C20 1.354(3) . ?
F17 C21 1.342(3) . ?
F18 C21 1.346(3) . ?
F19 C22 1.330(3) . ?
F20 C22 1.322(3) . ?
F21 C22 1.322(4) . ?
O1 C37 1.243(3) . ?
O2 C39 1.291(3) . ?
O3 C27 1.255(3) . ?
O4 C29 1.270(3) . ?
O5 C17 1.263(3) . ?
O6 C19 1.260(3) . ?
N1 C1 1.339(3) . ?
N1 C5 1.349(3) . ?
N2 C6 1.327(3) . ?
N2 C12 1.391(3) . ?
N3 H3 0.8800 . ?
N3 C6 1.353(3) . ?
N3 C7 1.387(3) . ?
C1 H1 0.9500 . ?
C1 C2 1.386(4) . ?
C2 H2 0.9500 . ?
C2 C3 1.379(4) . ?
C3 H3A 0.9500 . ?
C3 C4 1.387(4) . ?
C4 H4 0.9500 . ?
C4 C5 1.387(4) . ?
C5 C6 1.465(3) . ?
C7 C8 1.388(4) . ?
C7 C12 1.402(4) . ?
C8 H8 0.9500 . ?
C8 C9 1.375(4) . ?
C9 H9 0.9500 . ?
C9 C10 1.403(4) . ?
C10 H10 0.9500 . ?
C10 C11 1.380(4) . ?
C11 H11 0.9500 . ?
C11 C12 1.397(4) . ?
C13 H13A 0.9800 . ?
C13 H13B 0.9800 . ?
C13 H13C 0.9800 . ?
C13 C16 1.510(4) . ?
C14 H14A 0.9800 . ?
C14 H14B 0.9800 . ?
C14 H14C 0.9800 . ?
C14 C16 1.519(5) . ?
C15 H15A 0.9800 . ?
C15 H15B 0.9800 . ?
C15 H15C 0.9800 . ?
C15 C16 1.527(5) . ?
C16 C17 1.530(4) . ?
C17 C18 1.415(4) . ?
C18 H18 0.9500 . ?
C18 C19 1.378(4) . ?
C19 C20 1.548(4) . ?
C20 C21 1.539(4) . ?
C21 C22 1.543(4) . ?
C23 H23A 0.9800 . ?
C23 H23B 0.9800 . ?
C23 H23C 0.9800 . ?
C23 C26 1.533(4) . ?
C24 H24A 0.9800 . ?
C24 H24B 0.9800 . ?
C24 H24C 0.9800 . ?
C24 C26 1.522(4) . ?
C25 H25A 0.9800 . ?
C25 H25B 0.9800 . ?
C25 H25C 0.9800 . ?
C25 C26 1.537(4) . ?
C26 C27 1.528(4) . ?
C27 C28 1.422(4) . ?
C28 H28 0.9500 . ?
C28 C29 1.376(4) . ?
C29 C30 1.545(4) . ?
C30 C31 1.537(4) . ?
C31 C32 1.547(4) . ?
C33 H33A 0.9800 . ?
C33 H33B 0.9800 . ?
C33 H33C 0.9800 . ?
C33 C36 1.537(4) . ?
C34 H34A 0.9800 . ?
C34 H34B 0.9800 . ?
C34 H34C 0.9800 . ?
C34 C36 1.521(4) . ?
C35 H35A 0.9800 . ?
C35 H35B 0.9800 . ?
C35 H35C 0.9800 . ?
C35 C36 1.533(4) . ?
C36 C37 1.536(4) . ?
C37 C38 1.442(4) . ?
C38 H38 0.9500 . ?
C38 C39 1.365(4) . ?
C39 C40 1.533(3) . ?
C40 C41 1.540(4) . ?
C41 C42 1.537(4) . ?
Cl1 C43 1.747(11) . ?
Cl1A C43A 1.689(9) . ?
Cl2 C43 1.772(18) . ?
Cl2A C43A 1.714(15) . ?
Cl3 C43 1.80(2) . ?
Cl3A C43A 1.698(16) . ?
Cl4 C43 1.765(18) . ?
Cl4A C43A 1.763(16) . ?

loop_
_geom_torsion_atom_site_label_1
_geom_torsion_atom_site_label_2
_geom_torsion_atom_site_label_3
_geom_torsion_atom_site_label_4
_geom_torsion
_geom_torsion_site_symmetry_1
_geom_torsion_site_symmetry_2
_geom_torsion_site_symmetry_3
_geom_torsion_site_symmetry_4
_geom_torsion_publ_flag
Eu1 O1 C37 C36 -159.27(17) . . . . ?
Eu1 O1 C37 C38 21.9(4) . . . . ?
Eu1 O2 C39 C38 -34.1(4) . . . . ?
Eu1 O2 C39 C40 147.09(17) . . . . ?
Eu1 O3 C27 C26 -165.02(18) . . . . ?
Eu1 O3 C27 C28 14.9(4) . . . . ?
Eu1 O4 C29 C28 -27.5(4) . . . . ?
Eu1 O4 C29 C30 155.26(17) . . . . ?
Eu1 O5 C17 C16 -171.7(2) . . . . ?
Eu1 O5 C17 C18 6.6(5) . . . . ?
Eu1 O6 C19 C18 -3.3(5) . . . . ?
Eu1 O6 C19 C20 176.40(16) . . . . ?
Eu1 N1 C1 C2 177.8(2) . . . . ?
Eu1 N1 C5 C4 -178.71(19) . . . . ?
Eu1 N1 C5 C6 0.9(3) . . . . ?
Eu1 N2 C6 N3 -176.88(15) . . . . ?
Eu1 N2 C6 C5 5.4(3) . . . . ?
Eu1 N2 C12 C7 176.70(16) . . . . ?
Eu1 N2 C12 C11 -2.9(4) . . . . ?
F4 C31 C32 F1 57.2(4) . . . . ?
F4 C31 C32 F2 173.6(3) . . . . ?
F4 C31 C32 F3 -65.4(4) . . . . ?
F5 C31 C32 F1 -58.4(3) . . . . ?
F5 C31 C32 F2 58.0(3) . . . . ?
F5 C31 C32 F3 179.0(3) . . . . ?
F6 C30 C31 F4 61.4(3) . . . . ?
F6 C30 C31 F5 179.1(2) . . . . ?
F6 C30 C31 C32 -59.5(3) . . . . ?
F7 C30 C31 F4 176.1(3) . . . . ?
F7 C30 C31 F5 -66.3(3) . . . . ?
F7 C30 C31 C32 55.2(3) . . . . ?
F11 C41 C42 F8 64.6(3) . . . . ?
F11 C41 C42 F9 -55.1(3) . . . . ?
F11 C41 C42 F10 -175.9(2) . . . . ?
F12 C41 C42 F8 -51.4(3) . . . . ?
F12 C41 C42 F9 -171.1(2) . . . . ?
F12 C41 C42 F10 68.1(3) . . . . ?
F13 C40 C41 F11 -56.4(3) . . . . ?
F13 C40 C41 F12 60.7(3) . . . . ?
F13 C40 C41 C42 -178.5(2) . . . . ?
F14 C40 C41 F11 -169.3(2) . . . . ?
F14 C40 C41 F12 -52.2(3) . . . . ?
F14 C40 C41 C42 68.6(3) . . . . ?
F15 C20 C21 F17 -71.7(3) . . . . ?
F15 C20 C21 F18 170.7(2) . . . . ?
F15 C20 C21 C22 49.6(3) . . . . ?
F16 C20 C21 F17 173.5(2) . . . . ?
F16 C20 C21 F18 55.9(3) . . . . ?
F16 C20 C21 C22 -65.1(3) . . . . ?
F17 C21 C22 F19 -62.2(3) . . . . ?
F17 C21 C22 F20 177.8(2) . . . . ?
F17 C21 C22 F21 56.8(3) . . . . ?
F18 C21 C22 F19 53.3(3) . . . . ?
F18 C21 C22 F20 -66.6(3) . . . . ?
F18 C21 C22 F21 172.3(2) . . . . ?
O1 C37 C38 C39 9.5(4) . . . . ?
O2 C39 C40 F13 49.7(3) . . . . ?
O2 C39 C40 F14 167.2(2) . . . . ?
O2 C39 C40 C41 -69.5(3) . . . . ?
O3 C27 C28 C29 12.0(4) . . . . ?
O4 C29 C30 F6 -31.2(3) . . . . ?
O4 C29 C30 F7 -149.5(2) . . . . ?
O4 C29 C30 C31 90.5(3) . . . . ?
O5 C17 C18 C19 0.6(5) . . . . ?
O6 C19 C20 F15 33.3(3) . . . . ?
O6 C19 C20 F16 151.7(2) . . . . ?
O6 C19 C20 C21 -87.1(3) . . . . ?
N1 C1 C2 C3 0.4(4) . . . . ?
N1 C5 C6 N2 -4.1(3) . . . . ?
N1 C5 C6 N3 178.4(2) . . . . ?
N3 C7 C8 C9 -179.6(3) . . . . ?
N3 C7 C12 N2 -0.4(3) . . . . ?
N3 C7 C12 C11 179.2(2) . . . . ?
C1 N1 C5 C4 -1.5(4) . . . . ?
C1 N1 C5 C6 178.2(2) . . . . ?
C1 C2 C3 C4 -0.6(4) . . . . ?
C2 C3 C4 C5 -0.1(4) . . . . ?
C3 C4 C5 N1 1.2(4) . . . . ?
C3 C4 C5 C6 -178.4(2) . . . . ?
C4 C5 C6 N2 175.5(2) . . . . ?
C4 C5 C6 N3 -1.9(4) . . . . ?
C5 N1 C1 C2 0.6(4) . . . . ?
C6 N2 C12 C7 0.1(3) . . . . ?
C6 N2 C12 C11 -179.5(3) . . . . ?
C6 N3 C7 C8 -178.3(3) . . . . ?
C6 N3 C7 C12 0.6(3) . . . . ?
C7 N3 C6 N2 -0.6(3) . . . . ?
C7 N3 C6 C5 177.1(2) . . . . ?
C7 C8 C9 C10 -0.3(4) . . . . ?
C8 C7 C12 N2 178.6(2) . . . . ?
C8 C7 C12 C11 -1.8(4) . . . . ?
C8 C9 C10 C11 -1.0(4) . . . . ?
C9 C10 C11 C12 0.9(4) . . . . ?
C10 C11 C12 N2 -180.0(3) . . . . ?
C10 C11 C12 C7 0.5(4) . . . . ?
C12 N2 C6 N3 0.3(3) . . . . ?
C12 N2 C6 C5 -177.4(2) . . . . ?
C12 C7 C8 C9 1.7(4) . . . . ?
C13 C16 C17 O5 -156.7(4) . . . . ?
C13 C16 C17 C18 25.0(5) . . . . ?
C14 C16 C17 O5 -34.7(4) . . . . ?
C14 C16 C17 C18 147.0(3) . . . . ?
C15 C16 C17 O5 81.7(4) . . . . ?
C15 C16 C17 C18 -96.7(4) . . . . ?
C16 C17 C18 C19 178.9(3) . . . . ?
C17 C18 C19 O6 -1.9(5) . . . . ?
C17 C18 C19 C20 178.4(3) . . . . ?
C18 C19 C20 F15 -147.0(3) . . . . ?
C18 C19 C20 F16 -28.5(4) . . . . ?
C18 C19 C20 C21 92.6(3) . . . . ?
C19 C20 C21 F17 49.9(3) . . . . ?
C19 C20 C21 F18 -67.6(3) . . . . ?
C19 C20 C21 C22 171.3(2) . . . . ?
C20 C21 C22 F19 175.2(2) . . . . ?
C20 C21 C22 F20 55.2(3) . . . . ?
C20 C21 C22 F21 -65.9(3) . . . . ?
C23 C26 C27 O3 -131.3(3) . . . . ?
C23 C26 C27 C28 48.8(4) . . . . ?
C24 C26 C27 O3 -10.9(4) . . . . ?
C24 C26 C27 C28 169.1(3) . . . . ?
C25 C26 C27 O3 108.7(3) . . . . ?
C25 C26 C27 C28 -71.2(3) . . . . ?
C26 C27 C28 C29 -168.0(3) . . . . ?
C27 C28 C29 O4 -4.4(5) . . . . ?
C27 C28 C29 C30 172.8(3) . . . . ?
C28 C29 C30 F6 151.2(2) . . . . ?
C28 C29 C30 F7 32.9(3) . . . . ?
C28 C29 C30 C31 -87.1(3) . . . . ?
C29 C30 C31 F4 -61.5(3) . . . . ?
C29 C30 C31 F5 56.1(3) . . . . ?
C29 C30 C31 C32 177.6(3) . . . . ?
C30 C31 C32 F1 179.0(3) . . . . ?
C30 C31 C32 F2 -64.6(4) . . . . ?
C30 C31 C32 F3 56.4(4) . . . . ?
C33 C36 C37 O1 -121.2(3) . . . . ?
C33 C36 C37 C38 57.7(3) . . . . ?
C34 C36 C37 O1 -0.6(4) . . . . ?
C34 C36 C37 C38 178.2(3) . . . . ?
C35 C36 C37 O1 119.6(3) . . . . ?
C35 C36 C37 C38 -61.6(3) . . . . ?
C36 C37 C38 C39 -169.3(2) . . . . ?
C37 C38 C39 O2 -2.1(4) . . . . ?
C37 C38 C39 C40 176.7(2) . . . . ?
C38 C39 C40 F13 -129.3(2) . . . . ?
C38 C39 C40 F14 -11.8(3) . . . . ?
C38 C39 C40 C41 111.6(3) . . . . ?
C39 C40 C41 F11 64.6(3) . . . . ?
C39 C40 C41 F12 -178.3(2) . . . . ?
C39 C40 C41 C42 -57.5(3) . . . . ?
C40 C41 C42 F8 -172.7(2) . . . . ?
C40 C41 C42 F9 67.6(3) . . . . ?
C40 C41 C42 F10 -53.2(3) . . . . ?
